data_7217958
loop_
_publ_author_name
'Jones, Andrew O. F.'
'Leech, Charlotte K.'
'McIntyre, Garry J.'
'Wilson, Chick C.'
'Thomas, Lynne H.'

_publ_section_title
;
 Engineering short, strong hydrogen bonds in urea di-carboxylic acid
 complexes
;
_journal_issue 35
_journal_name_full CrystEngComm
_journal_page_first 8177
_journal_paper_doi 10.1039/C4CE00587B
_journal_volume 16
_journal_year 2014
_chemical_formula_sum 'C10 H22 N4 O6'
_chemical_formula_weight 294.00
_chemical_name_common
;
 bis(N,N-dimethylurea) succinic acid
;
_chemical_name_systematic
;
 bis(N,N-dimethylurea) butanedioic acid
;
_space_group_IT_number 14
_symmetry_cell_setting monoclinic
_symmetry_space_group_name_Hall '-P 2ybc'
_symmetry_space_group_name_H-M 'P 1 21/c 1'
_atom_sites_solution_hydrogens geom
_atom_sites_solution_primary direct
_atom_sites_solution_secondary difmap
_audit_creation_method SHELXL-97
_cell_angle_alpha 90.00
_cell_angle_beta 101.950(10)
_cell_angle_gamma 90.00
_cell_formula_units_Z 2
_cell_length_a 8.400(5)
_cell_length_b 5.470(5)
_cell_length_c 15.470(5)
_cell_measurement_reflns_used 250
_cell_measurement_temperature 50
_cell_volume 695.4(8)
_computing_cell_refinement 'lauegen (CCP4)'
_computing_data_collection 'VIVALDI (MAATEL)'
_computing_data_reduction 'argonne_boxes, laue4 (Piltz, 2011)'
_computing_molecular_graphics 'Mercury (McRae, 2006)'
_computing_publication_material 'WINGX (Farrugia, 1999)'
_computing_structure_refinement 'SHELXL-97 (Sheldrick, 2008)'
_diffrn_ambient_temperature 50
_diffrn_detector_area_resol_mean 0.7
_diffrn_measurement_device_type VIVALDI
_diffrn_measurement_method 'Laue patterns at 10 orientations'
_diffrn_radiation_monochromator none
_diffrn_radiation_source 'ILL reactor source, thermal guide'
_diffrn_radiation_type neutron
_diffrn_radiation_wavelength 0.80-5.20
_diffrn_reflns_av_R_equivalents 0.1203
_diffrn_reflns_av_sigmaI/netI 0.0920
_diffrn_reflns_limit_h_max 13
_diffrn_reflns_limit_h_min -13
_diffrn_reflns_limit_k_max 7
_diffrn_reflns_limit_k_min -9
_diffrn_reflns_limit_l_max 26
_diffrn_reflns_limit_l_min -26
_diffrn_reflns_number 9617
_diffrn_standards_number none
_exptl_absorpt_coefficient_mu 0.000
_exptl_absorpt_correction_type none
_exptl_crystal_colour colourless
_exptl_crystal_density_diffrn 1.404
_exptl_crystal_density_method 'not measured'
_exptl_crystal_description block
_exptl_crystal_F_000 11
_exptl_crystal_size_max 2.8
_exptl_crystal_size_mid 1.0
_exptl_crystal_size_min 0.8
_refine_diff_density_max 0.107
_refine_diff_density_min -0.100
_refine_diff_density_rms 0.023
_refine_ls_extinction_method none
_refine_ls_goodness_of_fit_ref 1.217
_refine_ls_hydrogen_treatment refall
_refine_ls_matrix_type full
_refine_ls_number_parameters 190
_refine_ls_number_reflns 2549
_refine_ls_number_restraints 0
_refine_ls_restrained_S_all 1.217
_refine_ls_R_factor_all 0.0800
_refine_ls_R_factor_gt 0.0473
_refine_ls_shift/su_max 0.001
_refine_ls_shift/su_mean 0.000
_refine_ls_structure_factor_coef Fsqd
_refine_ls_weighting_details 'calc w=1/[\s^2^(Fo^2^)+(0.0300P)^2^+0.0000P] where P=(Fo^2^+2Fc^2^)/3'
_refine_ls_weighting_scheme calc
_refine_ls_wR_factor_gt 0.0777
_refine_ls_wR_factor_ref 0.0838
_reflns_number_gt 1931
_reflns_number_total 2549
_reflns_threshold_expression >2\s(I)
_cod_duplicate_entry 7214493
_cod_data_source_file c4ce00587b2.cif
_cod_data_source_block dmusuc_50
_cod_original_sg_symbol_H-M P21/c
_cod_database_code 7217958

loop_
_symmetry_equiv_pos_as_xyz
'x, y, z'
'-x, y+1/2, -z+1/2'
'-x, -y, -z'
'x, -y-1/2, z-1/2'

loop_
_atom_site_label
_atom_site_type_symbol
_atom_site_fract_x
_atom_site_fract_y
_atom_site_fract_z
_atom_site_U_iso_or_equiv
_atom_site_adp_type
_atom_site_occupancy
_atom_site_symmetry_multiplicity
_atom_site_calc_flag
H2 H 0.3909(3) 0.7524(4) 0.77423(12) 0.0234(4) Uani 1 1 d
H10 H 0.3242(2) -0.0160(4) 0.44752(15) 0.0265(4) Uani 1 1 d
H11 H 0.4734(3) 0.1755(4) 0.42067(13) 0.0251(4) Uani 1 1 d
H5 H 0.2632(3) 0.9818(4) 0.82604(14) 0.0306(5) Uani 1 1 d
H6 H -0.0825(3) 1.1710(6) 0.66356(17) 0.0338(5) Uani 1 1 d
H1 H 0.3932(2) 0.5690(4) 0.68330(13) 0.0231(4) Uani 1 1 d
H7 H -0.0138(3) 1.0638(5) 0.57057(15) 0.0393(6) Uani 1 1 d
H8 H 0.0646(3) 1.3357(5) 0.6229(2) 0.0407(6) Uani 1 1 d
H3 H 0.1067(3) 1.1936(6) 0.80227(16) 0.0372(6) Uani 1 1 d
H4 H 0.2950(4) 1.2605(5) 0.77551(16) 0.0399(7) Uani 1 1 d
H9 H 0.2447(2) 0.5617(4) 0.53332(12) 0.0203(3) Uani 1 1 d
O1 O 0.17893(12) 0.76868(18) 0.57837(6) 0.01043(17) Uani 1 1 d
O3 O 0.44579(12) 0.29492(19) 0.61366(6) 0.01089(17) Uani 1 1 d
O2 O 0.27882(11) 0.4307(2) 0.49234(6) 0.01185(17) Uani 1 1 d
C5 C 0.43443(9) 0.08490(15) 0.47595(5) 0.00817(14) Uani 1 1 d
C1 C 0.22446(8) 0.83154(15) 0.65747(5) 0.00732(14) Uani 1 1 d
N2 N 0.14761(7) 1.01297(10) 0.69124(4) 0.00874(11) Uani 1 1 d
N1 N 0.34988(7) 0.71630(12) 0.71003(4) 0.01065(12) Uani 1 1 d
C3 C 0.20710(10) 1.11633(16) 0.77803(5) 0.01030(15) Uani 1 1 d
C4 C 0.38777(10) 0.27952(14) 0.53469(5) 0.00736(14) Uani 1 1 d
C2 C 0.02269(10) 1.15319(17) 0.63335(5) 0.01187(16) Uani 1 1 d

loop_
_atom_site_aniso_label
_atom_site_aniso_U_11
_atom_site_aniso_U_22
_atom_site_aniso_U_33
_atom_site_aniso_U_23
_atom_site_aniso_U_13
_atom_site_aniso_U_12
H2 0.0262(9) 0.0285(11) 0.0128(7) -0.0043(5) -0.0021(7) 0.0042(6)
H10 0.0180(8) 0.0251(11) 0.0327(10) -0.0091(7) -0.0029(7) -0.0011(6)
H11 0.0334(10) 0.0261(11) 0.0195(7) 0.0069(7) 0.0137(7) 0.0068(8)
H5 0.0450(13) 0.0269(12) 0.0173(8) 0.0021(7) 0.0002(8) 0.0088(8)
H6 0.0202(9) 0.0472(14) 0.0368(11) 0.0046(10) 0.0121(8) 0.0128(9)
H1 0.0253(8) 0.0208(9) 0.0227(8) -0.0017(7) 0.0038(6) 0.0084(7)
H7 0.0443(13) 0.0458(15) 0.0214(9) -0.0121(9) -0.0084(8) 0.0206(11)
H8 0.0344(11) 0.0266(13) 0.0582(15) 0.0178(11) 0.0025(10) -0.0018(9)
H3 0.0271(10) 0.0534(16) 0.0307(10) -0.0176(11) 0.0052(8) 0.0113(10)
H4 0.0506(15) 0.0400(15) 0.0291(11) -0.0059(9) 0.0081(10) -0.0297(11)
H9 0.0218(8) 0.0217(9) 0.0176(7) -0.0009(6) 0.0044(6) 0.0044(6)
O1 0.0106(4) 0.0129(5) 0.0071(3) -0.0023(3) 0.0004(3) 0.0033(3)
O3 0.0117(4) 0.0126(4) 0.0073(3) -0.0011(3) -0.0005(3) 0.0036(3)
O2 0.0137(4) 0.0137(5) 0.0075(3) -0.0005(3) 0.0008(3) 0.0060(3)
C5 0.0084(3) 0.0096(4) 0.0065(3) -0.0008(2) 0.0014(2) 0.0016(2)
C1 0.0065(3) 0.0091(4) 0.0063(3) -0.0004(2) 0.0012(2) 0.0012(2)
N2 0.0081(2) 0.0108(3) 0.0072(2) -0.00151(16) 0.00125(17) 0.00143(16)
N1 0.0110(2) 0.0120(3) 0.0079(2) -0.00118(18) -0.00063(18) 0.00280(18)
C3 0.0118(3) 0.0104(4) 0.0086(3) -0.0023(2) 0.0017(2) -0.0004(2)
C4 0.0073(3) 0.0081(3) 0.0066(3) -0.0001(2) 0.0013(2) 0.0005(2)
C2 0.0105(3) 0.0140(4) 0.0107(3) -0.0002(3) 0.0012(3) 0.0036(3)

loop_
_atom_type_symbol
_atom_type_description
_atom_type_scat_dispersion_real
_atom_type_scat_dispersion_imag
_atom_type_scat_source
C C 0.0000 0.0000 'International Tables Vol C Tables 4.2.6.8 and 6.1.1.4'
H H 0.0000 0.0000 'International Tables Vol C Tables 4.2.6.8 and 6.1.1.4'
N N 0.0000 0.0000 'International Tables Vol C Tables 4.2.6.8 and 6.1.1.4'
O O 0.0000 0.0000 'International Tables Vol C Tables 4.2.6.8 and 6.1.1.4'

loop_
_geom_angle_atom_site_label_1
_geom_angle_atom_site_label_2
_geom_angle_atom_site_label_3
_geom_angle
_geom_angle_site_symmetry_3
C4 C5 C5 113.07(8) 3_656
O1 C1 N1 120.26(8) .
O1 C1 N2 120.49(7) .
N1 C1 N2 119.24(7) .
C1 N2 C3 123.13(6) .
C1 N2 C2 119.60(7) .
C3 N2 C2 115.67(7) .
O3 C4 O2 123.49(9) .
O3 C4 C5 123.62(8) .
O2 C4 C5 112.89(8) .

loop_
_geom_bond_atom_site_label_1
_geom_bond_atom_site_label_2
_geom_bond_distance
_geom_bond_site_symmetry_2
O1 C1 1.2522(11) .
O3 C4 1.2209(11) .
O2 C4 1.3049(13) .
C5 C4 1.5033(14) .
C5 C5 1.5134(16) 3_656
C1 N1 1.3468(10) .
C1 N2 1.3469(12) .
N2 C3 1.4473(10) .
N2 C2 1.4498(11) .

loop_
_geom_hbond_atom_site_label_D
_geom_hbond_atom_site_label_H
_geom_hbond_atom_site_label_A
_geom_hbond_distance_DH
_geom_hbond_distance_HA
_geom_hbond_distance_DA
_geom_hbond_angle_DHA
O2 H9 O1 1.036(2) 1.494(2) 2.5209(19) 170.30(18)
N1 H1 O3 1.007(2) 1.949(2) 2.947(2) 169.85(16)
